data_7205089
loop_
_publ_author_name
'Henry, Natacha'
'Costenoble, Sylvain'
'Lagren\'ee, Michel'
'Loiseau, Thierry'
'Abraham, Francis'

_publ_section_title
;
 Lanthanide-based 0D and 2D molecular assemblies with the
 pyridazine-3,6-dicarboxylate linker
;
_journal_issue 1
_journal_name_full CrystEngComm
_journal_page_first 251
_journal_paper_doi 10.1039/c0ce00013b
_journal_volume 13
_journal_year 2011
_chemical_formula_moiety
;
'2(Eu 3+). 3(C6 N2 O4 H2 2-). 4(H2 O); 3(H2 O)'
;
_chemical_formula_sum 'C18 H20 Eu2 N6 O19'
_chemical_formula_weight 928.32
_chemical_name_systematic
;
?
;
_space_group_IT_number 14
_symmetry_space_group_name_Hall '-P 2ybc'
_symmetry_space_group_name_H-M 'P 1 21/c 1'
_atom_sites_solution_hydrogens geom
_atom_sites_solution_primary direct
_atom_sites_solution_secondary difmap
_audit_creation_method SHELXL-97
_cell_angle_alpha 90.00
_cell_angle_beta 102.695(5)
_cell_angle_gamma 90.00
_cell_formula_units_Z 4
_cell_length_a 10.4063(10)
_cell_length_b 13.1997(13)
_cell_length_c 20.244(2)
_cell_measurement_reflns_used 5602
_cell_measurement_temperature 302(2)
_cell_measurement_theta_max 23.567
_cell_measurement_theta_min 2.501
_cell_volume 2712.7(5)
_computing_cell_refinement 'Bruker X8/SAINT'
_computing_data_collection 'Bruker X8'
_computing_data_reduction 'Bruker X8/SAINT'
_computing_structure_refinement 'SHELXL-97 (Sheldrick, 2008)'
_computing_structure_solution 'SHELXS-97 (Sheldrick, 2008)'
_diffrn_ambient_temperature 302(2)
_diffrn_measured_fraction_theta_full 0.993
_diffrn_measured_fraction_theta_max 0.993
_diffrn_radiation_monochromator graphite
_diffrn_radiation_source 'fine-focus sealed tube'
_diffrn_radiation_type MoK\a
_diffrn_radiation_wavelength 0.71073
_diffrn_reflns_av_R_equivalents 0.0480
_diffrn_reflns_av_sigmaI/netI 0.0240
_diffrn_reflns_limit_h_max 12
_diffrn_reflns_limit_h_min -12
_diffrn_reflns_limit_k_max 15
_diffrn_reflns_limit_k_min -15
_diffrn_reflns_limit_l_max 24
_diffrn_reflns_limit_l_min -24
_diffrn_reflns_number 53377
_diffrn_reflns_theta_full 25.13
_diffrn_reflns_theta_max 25.13
_diffrn_reflns_theta_min 1.86
_exptl_absorpt_coefficient_mu 4.682
_exptl_absorpt_correction_T_max 0.9547
_exptl_absorpt_correction_T_min 0.7058
_exptl_absorpt_correction_type empirical
_exptl_absorpt_process_details 'empirical (SADABS)'
_exptl_crystal_colour 'light brown'
_exptl_crystal_density_diffrn 2.273
_exptl_crystal_density_method 'not measured'
_exptl_crystal_description platelet
_exptl_crystal_F_000 1792
_exptl_crystal_size_max 0.08
_exptl_crystal_size_mid 0.05
_exptl_crystal_size_min 0.01
_refine_diff_density_max 0.651
_refine_diff_density_min -0.493
_refine_diff_density_rms 0.108
_refine_ls_extinction_method none
_refine_ls_goodness_of_fit_ref 0.977
_refine_ls_hydrogen_treatment constr
_refine_ls_matrix_type full
_refine_ls_number_parameters 406
_refine_ls_number_reflns 4822
_refine_ls_number_restraints 0
_refine_ls_restrained_S_all 0.977
_refine_ls_R_factor_all 0.0295
_refine_ls_R_factor_gt 0.0224
_refine_ls_shift/su_max 0.001
_refine_ls_shift/su_mean 0.000
_refine_ls_structure_factor_coef Fsqd
_refine_ls_weighting_details 'calc w=1/[\s^2^(Fo^2^)+(0.0228P)^2^+13.0510P] where P=(Fo^2^+2Fc^2^)/3'
_refine_ls_weighting_scheme calc
_refine_ls_wR_factor_gt 0.0546
_refine_ls_wR_factor_ref 0.0582
_reflns_number_gt 4230
_reflns_number_total 4822
_reflns_threshold_expression >2sigma(I)
_cod_data_source_file C0CE00013B.TXT
_cod_data_source_block 770966
_cod_original_cell_volume 2712.8(5)
_cod_database_code 7205089

loop_
_symmetry_equiv_pos_as_xyz
'x, y, z'
'-x, y+1/2, -z+1/2'
'-x, -y, -z'
'x, -y-1/2, z-1/2'

loop_
_atom_site_label
_atom_site_type_symbol
_atom_site_fract_x
_atom_site_fract_y
_atom_site_fract_z
_atom_site_U_iso_or_equiv
_atom_site_adp_type
_atom_site_occupancy
_atom_site_symmetry_multiplicity
_atom_site_calc_flag
_atom_site_refinement_flags
_atom_site_disorder_assembly
_atom_site_disorder_group
Eu1 Eu 0.44814(2) 0.351010(16) 0.241549(11) 0.01719(7) Uani 1 1 d . . .
Eu2 Eu 0.31183(2) 0.225661(17) 0.415004(11) 0.02017(7) Uani 1 1 d . . .
O1B O 0.6762(3) 0.3602(3) 0.24508(17) 0.0319(8) Uani 1 1 d . . .
O2B O 0.8815(3) 0.3014(3) 0.27867(18) 0.0461(10) Uani 1 1 d . . .
O3B O 0.4748(3) 0.1676(3) 0.50856(16) 0.0329(8) Uani 1 1 d . . .
N1B N 0.6049(4) 0.2797(3) 0.35198(19) 0.0228(8) Uani 1 1 d . . .
N2B N 0.5640(4) 0.2403(3) 0.40470(18) 0.0224(8) Uani 1 1 d . . .
C2B C 0.7309(4) 0.2694(4) 0.3485(2) 0.0253(10) Uani 1 1 d . . .
C3B C 0.8218(5) 0.2178(4) 0.3971(3) 0.0377(13) Uani 1 1 d . . .
H3B H 0.9090 0.2112 0.3934 0.045 Uiso 1 1 calc R . .
C4B C 0.7801(5) 0.1772(4) 0.4501(3) 0.0363(13) Uani 1 1 d . . .
H4B H 0.8375 0.1418 0.4840 0.044 Uiso 1 1 calc R . .
C1B C 0.7656(5) 0.3150(4) 0.2852(3) 0.0296(11) Uani 1 1 d . . .
C5B C 0.6490(5) 0.1904(4) 0.4521(2) 0.0253(10) Uani 1 1 d . . .
O1H O 0.3999(3) 0.3861(3) 0.12382(16) 0.0332(8) Uani 1 1 d . . .
O1C O 0.5067(4) 0.5286(2) 0.24427(17) 0.0336(8) Uani 1 1 d . . .
O1A O 0.2459(3) 0.4368(3) 0.22230(18) 0.0406(9) Uani 1 1 d . . .
C2A C 0.0500(5) 0.5263(4) 0.2002(3) 0.0317(11) Uani 1 1 d . . .
C1A C 0.1600(5) 0.4719(4) 0.1762(3) 0.0345(12) Uani 1 1 d . . .
O2A O 0.1580(4) 0.4703(4) 0.1150(2) 0.0614(13) Uani 1 1 d . . .
O3H O 0.1088(3) 0.3292(3) 0.37725(19) 0.0393(9) Uani 1 1 d . . .
O3C O 0.2954(4) 0.3325(3) 0.50546(17) 0.0355(8) Uani 1 1 d . . .
O2H O 0.1756(4) 0.1294(3) 0.47442(18) 0.0429(9) Uani 1 1 d . . .
O2C O 0.4815(4) 0.6860(2) 0.27889(18) 0.0361(8) Uani 1 1 d . . .
O4C O 0.2775(5) 0.4834(3) 0.5521(2) 0.0625(13) Uani 1 1 d . . .
C6C C 0.3022(5) 0.4276(4) 0.5078(3) 0.0351(12) Uani 1 1 d . . .
C5C C 0.3453(5) 0.4788(4) 0.4489(3) 0.0316(11) Uani 1 1 d . . .
C2C C 0.4289(5) 0.5552(3) 0.3445(2) 0.0261(10) Uani 1 1 d . . .
C1C C 0.4775(5) 0.5930(3) 0.2837(2) 0.0262(11) Uani 1 1 d . . .
N2C N 0.3774(4) 0.4165(3) 0.40313(18) 0.0234(8) Uani 1 1 d . . .
N1C N 0.4196(4) 0.4554(3) 0.35063(19) 0.0225(8) Uani 1 1 d . . .
N1A N -0.0399(4) 0.5737(3) 0.1531(2) 0.0337(10) Uani 1 1 d . . .
N2A N -0.1311(4) 0.6295(3) 0.1731(2) 0.0273(9) Uani 1 1 d . . .
C5A C -0.1342(5) 0.6370(4) 0.2382(2) 0.0280(11) Uani 1 1 d . . .
O4H O 0.3943(3) 0.0628(2) 0.37979(18) 0.0343(8) Uani 1 1 d . . .
C3C C 0.3924(6) 0.6227(4) 0.3901(3) 0.0440(15) Uani 1 1 d . . .
H3C H 0.3972 0.6924 0.3842 0.053 Uiso 1 1 calc R . .
C4C C 0.3496(6) 0.5828(4) 0.4436(3) 0.0448(15) Uani 1 1 d . . .
H4C H 0.3240 0.6245 0.4754 0.054 Uiso 1 1 calc R . .
C3A C 0.0465(5) 0.5287(4) 0.2687(3) 0.0419(14) Uani 1 1 d . . .
H3A H 0.1073 0.4921 0.3003 0.050 Uiso 1 1 calc R . .
C4A C -0.0483(5) 0.5860(4) 0.2884(3) 0.0381(13) Uani 1 1 d . . .
H4A H -0.0541 0.5901 0.3335 0.046 Uiso 1 1 calc R . .
C6A C -0.2385(5) 0.7075(4) 0.2520(2) 0.0260(10) Uani 1 1 d . . .
O3A O -0.2490(3) 0.7246(3) 0.31004(17) 0.0364(9) Uani 1 1 d . . .
O4B O 0.6698(4) 0.1023(3) 0.55497(19) 0.0458(10) Uani 1 1 d . . .
C6B C 0.5945(5) 0.1485(4) 0.5102(2) 0.0273(11) Uani 1 1 d . . .
O4A O -0.3133(3) 0.7491(2) 0.20019(15) 0.0239(7) Uani 1 1 d . . .
O7H O 0.0644(5) 0.2575(4) 0.5599(2) 0.0754(15) Uani 1 1 d . . .
O6H O 0.9744(6) 0.4105(6) 0.4610(4) 0.120(3) Uani 1 1 d . . .
O8H O 0.8956(5) 0.3060(5) 0.1410(3) 0.0860(17) Uani 1 1 d . . .

loop_
_atom_site_aniso_label
_atom_site_aniso_U_11
_atom_site_aniso_U_22
_atom_site_aniso_U_33
_atom_site_aniso_U_23
_atom_site_aniso_U_13
_atom_site_aniso_U_12
Eu1 0.01938(12) 0.01297(11) 0.02054(12) 0.00179(9) 0.00723(9) 0.00124(9)
Eu2 0.02056(12) 0.02105(13) 0.02005(12) 0.00085(9) 0.00693(9) -0.00221(9)
O1B 0.0230(18) 0.036(2) 0.037(2) 0.0131(16) 0.0073(15) 0.0003(15)
O2B 0.0227(19) 0.081(3) 0.038(2) 0.017(2) 0.0135(16) 0.0089(19)
O3B 0.0267(19) 0.050(2) 0.0232(17) 0.0086(16) 0.0083(14) 0.0024(16)
N1B 0.024(2) 0.021(2) 0.024(2) 0.0008(16) 0.0084(16) 0.0013(16)
N2B 0.024(2) 0.023(2) 0.021(2) 0.0003(16) 0.0048(16) -0.0003(16)
C2B 0.021(2) 0.028(3) 0.027(3) 0.001(2) 0.006(2) -0.001(2)
C3B 0.027(3) 0.050(3) 0.039(3) 0.010(3) 0.012(2) 0.005(2)
C4B 0.030(3) 0.048(3) 0.032(3) 0.015(2) 0.007(2) 0.010(2)
C1B 0.022(3) 0.035(3) 0.032(3) 0.003(2) 0.008(2) -0.002(2)
C5B 0.025(2) 0.025(2) 0.025(2) -0.001(2) 0.004(2) -0.001(2)
O1H 0.0334(19) 0.043(2) 0.0233(17) 0.0041(15) 0.0072(15) 0.0061(17)
O1C 0.053(2) 0.0173(17) 0.038(2) -0.0019(15) 0.0256(17) -0.0048(16)
O1A 0.032(2) 0.048(2) 0.040(2) 0.0068(18) 0.0058(17) 0.0192(18)
C2A 0.026(3) 0.034(3) 0.035(3) 0.002(2) 0.007(2) 0.010(2)
C1A 0.037(3) 0.032(3) 0.037(3) 0.005(2) 0.013(2) 0.013(2)
O2A 0.062(3) 0.085(3) 0.041(2) 0.012(2) 0.018(2) 0.044(3)
O3H 0.031(2) 0.038(2) 0.049(2) 0.0036(17) 0.0091(17) 0.0069(17)
O3C 0.049(2) 0.034(2) 0.0272(18) -0.0047(15) 0.0163(16) -0.0066(17)
O2H 0.042(2) 0.053(2) 0.036(2) 0.0063(18) 0.0157(17) -0.0144(19)
O2C 0.048(2) 0.0154(17) 0.047(2) 0.0040(16) 0.0141(18) -0.0044(16)
O4C 0.103(4) 0.050(3) 0.048(3) -0.018(2) 0.045(3) -0.007(3)
C6C 0.039(3) 0.038(3) 0.031(3) -0.006(2) 0.015(2) -0.004(2)
C5C 0.034(3) 0.030(3) 0.032(3) -0.009(2) 0.012(2) -0.003(2)
C2C 0.029(3) 0.017(2) 0.034(3) -0.004(2) 0.010(2) -0.004(2)
C1C 0.026(3) 0.016(2) 0.036(3) 0.003(2) 0.004(2) -0.004(2)
N2C 0.027(2) 0.022(2) 0.023(2) -0.0021(16) 0.0092(16) -0.0029(17)
N1C 0.023(2) 0.019(2) 0.026(2) 0.0000(16) 0.0060(16) -0.0016(16)
N1A 0.031(2) 0.036(2) 0.036(2) 0.004(2) 0.0105(19) 0.013(2)
N2A 0.025(2) 0.025(2) 0.032(2) 0.0034(17) 0.0078(17) 0.0103(17)
C5A 0.026(3) 0.029(3) 0.030(3) 0.000(2) 0.009(2) 0.004(2)
O4H 0.042(2) 0.0218(17) 0.042(2) -0.0012(15) 0.0164(17) 0.0031(16)
C3C 0.071(4) 0.016(3) 0.051(3) -0.008(2) 0.025(3) -0.005(3)
C4C 0.066(4) 0.034(3) 0.042(3) -0.013(3) 0.029(3) 0.000(3)
C3A 0.040(3) 0.050(4) 0.035(3) 0.012(3) 0.008(2) 0.025(3)
C4A 0.040(3) 0.045(3) 0.029(3) 0.006(2) 0.007(2) 0.017(3)
C6A 0.025(3) 0.026(3) 0.027(3) 0.001(2) 0.007(2) 0.007(2)
O3A 0.038(2) 0.046(2) 0.0248(19) -0.0018(16) 0.0064(16) 0.0157(17)
O4B 0.036(2) 0.059(3) 0.040(2) 0.029(2) 0.0045(17) 0.004(2)
C6B 0.032(3) 0.026(3) 0.022(2) 0.000(2) 0.004(2) -0.005(2)
O4A 0.0242(17) 0.0245(17) 0.0230(17) -0.0011(13) 0.0048(14) 0.0089(14)
O7H 0.065(3) 0.103(4) 0.060(3) -0.004(3) 0.017(3) -0.018(3)
O6H 0.086(4) 0.157(7) 0.123(5) -0.037(5) 0.034(4) 0.033(5)
O8H 0.082(4) 0.124(5) 0.059(3) 0.018(3) 0.031(3) 0.035(4)

loop_
_atom_type_symbol
_atom_type_description
_atom_type_scat_dispersion_real
_atom_type_scat_dispersion_imag
_atom_type_scat_source
C C 0.0033 0.0016 'International Tables Vol C Tables 4.2.6.8 and 6.1.1.4'
H H 0.0000 0.0000 'International Tables Vol C Tables 4.2.6.8 and 6.1.1.4'
N N 0.0061 0.0033 'International Tables Vol C Tables 4.2.6.8 and 6.1.1.4'
O O 0.0106 0.0060 'International Tables Vol C Tables 4.2.6.8 and 6.1.1.4'
Eu Eu -0.1578 3.6682 'International Tables Vol C Tables 4.2.6.8 and 6.1.1.4'

loop_
_geom_angle_atom_site_label_1
_geom_angle_atom_site_label_2
_geom_angle_atom_site_label_3
_geom_angle
_geom_angle_site_symmetry_1
_geom_angle_site_symmetry_3
_geom_angle_publ_flag
O1A Eu1 O1B 147.04(13) . . ?
O1A Eu1 O2C 135.80(13) . 2_645 ?
O1B Eu1 O2C 72.84(12) . 2_645 ?
O1A Eu1 O1H 75.80(12) . . ?
O1B Eu1 O1H 90.56(11) . . ?
O2C Eu1 O1H 90.53(12) 2_645 . ?
O1A Eu1 O1C 75.43(13) . . ?
O1B Eu1 O1C 72.72(12) . . ?
O2C Eu1 O1C 144.18(12) 2_645 . ?
O1H Eu1 O1C 80.23(12) . . ?
O1A Eu1 O4A 75.83(12) . 2_545 ?
O1B Eu1 O4A 134.25(11) . 2_545 ?
O2C Eu1 O4A 78.96(12) 2_645 2_545 ?
O1H Eu1 O4A 125.39(11) . 2_545 ?
O1C Eu1 O4A 134.04(11) . 2_545 ?
O1A Eu1 N1B 132.77(12) . . ?
O1B Eu1 N1B 64.01(11) . . ?
O2C Eu1 N1B 70.22(12) 2_645 . ?
O1H Eu1 N1B 151.34(11) . . ?
O1C Eu1 N1B 102.75(12) . . ?
O4A Eu1 N1B 72.92(11) 2_545 . ?
O1A Eu1 N1C 68.30(12) . . ?
O1B Eu1 N1C 103.98(12) . . ?
O2C Eu1 N1C 135.59(12) 2_645 . ?
O1H Eu1 N1C 133.80(12) . . ?
O1C Eu1 N1C 63.59(11) . . ?
O4A Eu1 N1C 72.76(11) 2_545 . ?
N1B Eu1 N1C 69.12(11) . . ?
O1A Eu1 O3A 69.39(13) . 2_545 ?
O1B Eu1 O3A 136.71(12) . 2_545 ?
O2C Eu1 O3A 66.52(12) 2_645 2_545 ?
O1H Eu1 O3A 75.86(11) . 2_545 ?
O1C Eu1 O3A 141.21(12) . 2_545 ?
O4A Eu1 O3A 50.66(10) 2_545 2_545 ?
N1B Eu1 O3A 112.90(11) . 2_545 ?
N1C Eu1 O3A 115.15(11) . 2_545 ?
O1A Eu1 C6A 70.61(14) . 2_545 ?
O1B Eu1 C6A 142.14(13) . 2_545 ?
O2C Eu1 C6A 70.88(13) 2_645 2_545 ?
O1H Eu1 C6A 100.19(13) . 2_545 ?
O1C Eu1 C6A 144.69(13) . 2_545 ?
O4A Eu1 C6A 25.82(12) 2_545 2_545 ?
N1B Eu1 C6A 93.44(12) . 2_545 ?
N1C Eu1 C6A 94.46(12) . 2_545 ?
O3A Eu1 C6A 24.85(11) 2_545 2_545 ?
O1A Eu1 C1B 159.02(13) . . ?
O1B Eu1 C1B 17.83(12) . . ?
O2C Eu1 C1B 65.09(13) 2_645 . ?
O1H Eu1 C1B 106.19(12) . . ?
O1C Eu1 C1B 84.26(13) . . ?
O4A Eu1 C1B 116.52(11) 2_545 . ?
N1B Eu1 C1B 46.88(12) . . ?
N1C Eu1 C1B 98.10(12) . . ?
O3A Eu1 C1B 131.58(12) 2_545 . ?
C6A Eu1 C1B 128.09(13) 2_545 . ?
O1A Eu1 Eu2 83.05(9) . . ?
O1B Eu1 Eu2 119.63(8) . . ?
O2C Eu1 Eu2 87.68(9) 2_645 . ?
O1H Eu1 Eu2 147.51(8) . . ?
O1C Eu1 Eu2 118.10(8) . . ?
O4A Eu1 Eu2 23.06(7) 2_545 . ?
N1B Eu1 Eu2 55.63(8) . . ?
N1C Eu1 Eu2 54.53(8) . . ?
O3A Eu1 Eu2 73.72(7) 2_545 . ?
C6A Eu1 Eu2 48.87(9) 2_545 . ?
C1B Eu1 Eu2 102.38(9) . . ?
O3C Eu2 O4A 135.30(11) . 2_545 ?
O3C Eu2 O3B 74.53(12) . . ?
O4A Eu2 O3B 132.31(11) 2_545 . ?
O3C Eu2 O2H 77.07(13) . . ?
O4A Eu2 O2H 134.02(12) 2_545 . ?
O3B Eu2 O2H 80.06(12) . . ?
O3C Eu2 O4H 146.65(12) . . ?
O4A Eu2 O4H 75.58(11) 2_545 . ?
O3B Eu2 O4H 73.60(12) . . ?
O2H Eu2 O4H 87.99(13) . . ?
O3C Eu2 O3H 72.99(13) . . ?
O4A Eu2 O3H 79.27(12) 2_545 . ?
O3B Eu2 O3H 146.16(12) . . ?
O2H Eu2 O3H 83.69(13) . . ?
O4H Eu2 O3H 135.39(12) . . ?
O3C Eu2 N2A 131.19(12) . 2_545 ?
O4A Eu2 N2A 63.19(11) 2_545 2_545 ?
O3B Eu2 N2A 131.85(13) . 2_545 ?
O2H Eu2 N2A 70.83(12) . 2_545 ?
O4H Eu2 N2A 68.01(12) . 2_545 ?
O3H Eu2 N2A 67.86(12) . 2_545 ?
O3C Eu2 N2C 63.98(11) . . ?
O4A Eu2 N2C 74.10(11) 2_545 . ?
O3B Eu2 N2C 103.14(12) . . ?
O2H Eu2 N2C 137.86(12) . . ?
O4H Eu2 N2C 133.67(11) . . ?
O3H Eu2 N2C 70.54(12) . . ?
N2A Eu2 N2C 124.26(12) 2_545 . ?
O3C Eu2 N2B 104.91(12) . . ?
O4A Eu2 N2B 72.21(11) 2_545 . ?
O3B Eu2 N2B 63.02(11) . . ?
O2H Eu2 N2B 140.18(12) . . ?
O4H Eu2 N2B 68.50(11) . . ?
O3H Eu2 N2B 135.59(12) . . ?
N2A Eu2 N2B 123.35(12) 2_545 . ?
N2C Eu2 N2B 69.33(11) . . ?
O3C Eu2 Eu1 119.29(8) . . ?
O4A Eu2 Eu1 23.81(7) 2_545 . ?
O3B Eu2 Eu1 117.39(8) . . ?
O2H Eu2 Eu1 157.80(9) . . ?
O4H Eu2 Eu1 84.47(8) . . ?
O3H Eu2 Eu1 87.09(9) . . ?
N2A Eu2 Eu1 86.99(8) 2_545 . ?
N2C Eu2 Eu1 55.31(8) . . ?
N2B Eu2 Eu1 54.38(8) . . ?
C1B O1B Eu1 126.6(3) . . ?
C6B O3B Eu2 127.7(3) . . ?
C2B N1B N2B 119.4(4) . . ?
C2B N1B Eu1 115.0(3) . . ?
N2B N1B Eu1 124.7(3) . . ?
C5B N2B N1B 119.4(4) . . ?
C5B N2B Eu2 114.5(3) . . ?
N1B N2B Eu2 125.3(3) . . ?
N1B C2B C3B 122.5(4) . . ?
N1B C2B C1B 114.8(4) . . ?
C3B C2B C1B 122.6(4) . . ?
C4B C3B C2B 118.0(5) . . ?
C4B C3B H3B 121.0 . . ?
C2B C3B H3B 121.0 . . ?
C3B C4B C5B 117.6(5) . . ?
C3B C4B H4B 121.2 . . ?
C5B C4B H4B 121.2 . . ?
O1B C1B O2B 126.7(5) . . ?
O1B C1B C2B 117.1(4) . . ?
O2B C1B C2B 116.2(4) . . ?
O1B C1B Eu1 35.5(2) . . ?
O2B C1B Eu1 158.8(4) . . ?
C2B C1B Eu1 82.7(3) . . ?
N2B C5B C4B 123.0(4) . . ?
N2B C5B C6B 116.0(4) . . ?
C4B C5B C6B 121.0(4) . . ?
C1C O1C Eu1 125.4(3) . . ?
C1A O1A Eu1 141.5(3) . . ?
N1A C2A C3A 122.1(4) . . ?
N1A C2A C1A 116.8(4) . . ?
C3A C2A C1A 121.0(4) . . ?
O2A C1A O1A 127.1(5) . . ?
O2A C1A C2A 118.8(5) . . ?
O1A C1A C2A 114.0(4) . . ?
C6C O3C Eu2 128.0(3) . . ?
C1C O2C Eu1 161.6(3) . 2_655 ?
O4C C6C O3C 127.2(5) . . ?
O4C C6C C5C 116.8(5) . . ?
O3C C6C C5C 115.9(4) . . ?
N2C C5C C4C 122.8(5) . . ?
N2C C5C C6C 115.6(4) . . ?
C4C C5C C6C 121.6(5) . . ?
N1C C2C C3C 122.4(5) . . ?
N1C C2C C1C 116.6(4) . . ?
C3C C2C C1C 121.0(4) . . ?
O2C C1C O1C 127.6(5) . . ?
O2C C1C C2C 114.6(4) . . ?
O1C C1C C2C 117.8(4) . . ?
C5C N2C N1C 119.4(4) . . ?
C5C N2C Eu2 114.6(3) . . ?
N1C N2C Eu2 125.2(3) . . ?
C2C N1C N2C 119.9(4) . . ?
C2C N1C Eu1 114.2(3) . . ?
N2C N1C Eu1 125.0(3) . . ?
N2A N1A C2A 118.3(4) . . ?
C5A N2A N1A 121.1(4) . . ?
C5A N2A Eu2 118.0(3) . 2 ?
N1A N2A Eu2 120.9(3) . 2 ?
N2A C5A C4A 122.9(4) . . ?
N2A C5A C6A 114.0(4) . . ?
C4A C5A C6A 123.1(4) . . ?
C4C C3C C2C 117.6(5) . . ?
C4C C3C H3C 121.2 . . ?
C2C C3C H3C 121.2 . . ?
C3C C4C C5C 117.9(5) . . ?
C3C C4C H4C 121.1 . . ?
C5C C4C H4C 121.1 . . ?
C4A C3A C2A 118.7(5) . . ?
C4A C3A H3A 120.6 . . ?
C2A C3A H3A 120.6 . . ?
C3A C4A C5A 116.6(5) . . ?
C3A C4A H4A 121.7 . . ?
C5A C4A H4A 121.7 . . ?
O3A C6A O4A 122.6(4) . . ?
O3A C6A C5A 120.9(4) . . ?
O4A C6A C5A 116.5(4) . . ?
O3A C6A Eu1 67.1(3) . 2 ?
O4A C6A Eu1 55.5(2) . 2 ?
C5A C6A Eu1 171.9(3) . 2 ?
C6A O3A Eu1 88.0(3) . 2 ?
O4B C6B O3B 125.8(5) . . ?
O4B C6B C5B 118.0(4) . . ?
O3B C6B C5B 116.2(4) . . ?
C6A O4A Eu2 128.1(3) . 2 ?
C6A O4A Eu1 98.7(3) . 2 ?
Eu2 O4A Eu1 133.13(13) 2 2 ?

loop_
_geom_bond_atom_site_label_1
_geom_bond_atom_site_label_2
_geom_bond_distance
_geom_bond_site_symmetry_2
_geom_bond_publ_flag
Eu1 O1A 2.346(3) . ?
Eu1 O1B 2.362(3) . ?
Eu1 O2C 2.363(3) 2_645 ?
Eu1 O1H 2.371(3) . ?
Eu1 O1C 2.419(3) . ?
Eu1 O4A 2.428(3) 2_545 ?
Eu1 N1B 2.635(4) . ?
Eu1 N1C 2.674(4) . ?
Eu1 O3A 2.687(3) 2_545 ?
Eu1 C6A 2.914(5) 2_545 ?
Eu1 C1B 3.261(5) . ?
Eu1 Eu2 4.3897(4) . ?
Eu2 O3C 2.347(3) . ?
Eu2 O4A 2.356(3) 2_545 ?
Eu2 O3B 2.374(3) . ?
Eu2 O2H 2.413(3) . ?
Eu2 O4H 2.477(3) . ?
Eu2 O3H 2.491(3) . ?
Eu2 N2A 2.618(4) 2_545 ?
Eu2 N2C 2.635(4) . ?
Eu2 N2B 2.684(4) . ?
O1B C1B 1.244(6) . ?
O2B C1B 1.255(6) . ?
O3B C6B 1.265(6) . ?
N1B C2B 1.335(6) . ?
N1B N2B 1.339(5) . ?
N2B C5B 1.329(6) . ?
C2B C3B 1.386(7) . ?
C2B C1B 1.528(6) . ?
C3B C4B 1.354(7) . ?
C3B H3B 0.9300 . ?
C4B C5B 1.385(7) . ?
C4B H4B 0.9300 . ?
C5B C6B 1.516(6) . ?
O1C C1C 1.249(6) . ?
O1A C1A 1.233(6) . ?
C2A N1A 1.337(6) . ?
C2A C3A 1.394(7) . ?
C2A C1A 1.519(7) . ?
C1A O2A 1.234(6) . ?
O3C C6C 1.258(6) . ?
O2C C1C 1.232(6) . ?
O2C Eu1 2.363(3) 2_655 ?
O4C C6C 1.231(6) . ?
C6C C5C 1.521(7) . ?
C5C N2C 1.335(6) . ?
C5C C4C 1.379(8) . ?
C2C N1C 1.328(6) . ?
C2C C3C 1.394(7) . ?
C2C C1C 1.515(6) . ?
N2C N1C 1.338(5) . ?
N1A N2A 1.333(5) . ?
N2A C5A 1.328(6) . ?
N2A Eu2 2.618(4) 2 ?
C5A C4A 1.374(7) . ?
C5A C6A 1.502(6) . ?
C3C C4C 1.364(8) . ?
C3C H3C 0.9300 . ?
C4C H4C 0.9300 . ?
C3A C4A 1.370(7) . ?
C3A H3A 0.9300 . ?
C4A H4A 0.9300 . ?
C6A O3A 1.225(6) . ?
C6A O4A 1.284(6) . ?
C6A Eu1 2.914(5) 2 ?
O3A Eu1 2.687(3) 2 ?
O4B C6B 1.223(6) . ?
O4A Eu2 2.356(3) 2 ?
O4A Eu1 2.428(3) 2 ?

loop_
_geom_torsion_atom_site_label_1
_geom_torsion_atom_site_label_2
_geom_torsion_atom_site_label_3
_geom_torsion_atom_site_label_4
_geom_torsion
_geom_torsion_site_symmetry_1
_geom_torsion_site_symmetry_2
_geom_torsion_site_symmetry_3
_geom_torsion_site_symmetry_4
_geom_torsion_publ_flag
O1A Eu1 Eu2 O3C -68.47(14) . . . . ?
O1B Eu1 Eu2 O3C 86.10(15) . . . . ?
O2C Eu1 Eu2 O3C 154.83(14) 2_645 . . . ?
O1H Eu1 Eu2 O3C -117.83(19) . . . . ?
O1C Eu1 Eu2 O3C 0.90(15) . . . . ?
O4A Eu1 Eu2 O3C -138.4(2) 2_545 . . . ?
N1B Eu1 Eu2 O3C 87.33(14) . . . . ?
N1C Eu1 Eu2 O3C -0.22(14) . . . . ?
O3A Eu1 Eu2 O3C -138.97(13) 2_545 . . . ?
C6A Eu1 Eu2 O3C -138.73(16) 2_545 . . . ?
C1B Eu1 Eu2 O3C 90.96(14) . . . . ?
O1A Eu1 Eu2 O4A 69.9(2) . . . 2_545 ?
O1B Eu1 Eu2 O4A -135.5(2) . . . 2_545 ?
O2C Eu1 Eu2 O4A -66.8(2) 2_645 . . 2_545 ?
O1H Eu1 Eu2 O4A 20.5(2) . . . 2_545 ?
O1C Eu1 Eu2 O4A 139.3(2) . . . 2_545 ?
N1B Eu1 Eu2 O4A -134.3(2) . . . 2_545 ?
N1C Eu1 Eu2 O4A 138.1(2) . . . 2_545 ?
O3A Eu1 Eu2 O4A -0.6(2) 2_545 . . 2_545 ?
C6A Eu1 Eu2 O4A -0.4(2) 2_545 . . 2_545 ?
C1B Eu1 Eu2 O4A -130.7(2) . . . 2_545 ?
O1A Eu1 Eu2 O3B -155.38(14) . . . . ?
O1B Eu1 Eu2 O3B -0.81(14) . . . . ?
O2C Eu1 Eu2 O3B 67.92(13) 2_645 . . . ?
O1H Eu1 Eu2 O3B 155.26(19) . . . . ?
O1C Eu1 Eu2 O3B -86.01(14) . . . . ?
O4A Eu1 Eu2 O3B 134.7(2) 2_545 . . . ?
N1B Eu1 Eu2 O3B 0.42(14) . . . . ?
N1C Eu1 Eu2 O3B -87.13(14) . . . . ?
O3A Eu1 Eu2 O3B 134.12(13) 2_545 . . . ?
C6A Eu1 Eu2 O3B 134.35(16) 2_545 . . . ?
C1B Eu1 Eu2 O3B 4.05(14) . . . . ?
O1A Eu1 Eu2 O2H 65.6(3) . . . . ?
O1B Eu1 Eu2 O2H -139.8(3) . . . . ?
O2C Eu1 Eu2 O2H -71.1(3) 2_645 . . . ?
O1H Eu1 Eu2 O2H 16.3(3) . . . . ?
O1C Eu1 Eu2 O2H 135.0(3) . . . . ?
O4A Eu1 Eu2 O2H -4.3(3) 2_545 . . . ?
N1B Eu1 Eu2 O2H -138.6(3) . . . . ?
N1C Eu1 Eu2 O2H 133.9(3) . . . . ?
O3A Eu1 Eu2 O2H -4.9(3) 2_545 . . . ?
C6A Eu1 Eu2 O2H -4.7(3) 2_545 . . . ?
C1B Eu1 Eu2 O2H -135.0(3) . . . . ?
O1A Eu1 Eu2 O4H 136.31(13) . . . . ?
O1B Eu1 Eu2 O4H -69.11(13) . . . . ?
O2C Eu1 Eu2 O4H -0.38(12) 2_645 . . . ?
O1H Eu1 Eu2 O4H 86.96(18) . . . . ?
O1C Eu1 Eu2 O4H -154.32(13) . . . . ?
O4A Eu1 Eu2 O4H 66.4(2) 2_545 . . . ?
N1B Eu1 Eu2 O4H -67.89(13) . . . . ?
N1C Eu1 Eu2 O4H -155.44(13) . . . . ?
O3A Eu1 Eu2 O4H 65.82(12) 2_545 . . . ?
C6A Eu1 Eu2 O4H 66.05(15) 2_545 . . . ?
C1B Eu1 Eu2 O4H -64.25(13) . . . . ?
O1A Eu1 Eu2 O3H 0.17(13) . . . . ?
O1B Eu1 Eu2 O3H 154.74(13) . . . . ?
O2C Eu1 Eu2 O3H -136.53(13) 2_645 . . . ?
O1H Eu1 Eu2 O3H -49.19(18) . . . . ?
O1C Eu1 Eu2 O3H 69.53(13) . . . . ?
O4A Eu1 Eu2 O3H -69.7(2) 2_545 . . . ?
N1B Eu1 Eu2 O3H 155.97(13) . . . . ?
N1C Eu1 Eu2 O3H 68.41(13) . . . . ?
O3A Eu1 Eu2 O3H -70.33(12) 2_545 . . . ?
C6A Eu1 Eu2 O3H -70.10(15) 2_545 . . . ?
C1B Eu1 Eu2 O3H 159.60(13) . . . . ?
O1A Eu1 Eu2 N2A 68.13(13) . . . 2_545 ?
O1B Eu1 Eu2 N2A -137.30(13) . . . 2_545 ?
O2C Eu1 Eu2 N2A -68.56(13) 2_645 . . 2_545 ?
O1H Eu1 Eu2 N2A 18.78(18) . . . 2_545 ?
O1C Eu1 Eu2 N2A 137.50(13) . . . 2_545 ?
O4A Eu1 Eu2 N2A -1.8(2) 2_545 . . 2_545 ?
N1B Eu1 Eu2 N2A -136.07(13) . . . 2_545 ?
N1C Eu1 Eu2 N2A 136.38(13) . . . 2_545 ?
O3A Eu1 Eu2 N2A -2.37(12) 2_545 . . 2_545 ?
C6A Eu1 Eu2 N2A -2.13(15) 2_545 . . 2_545 ?
C1B Eu1 Eu2 N2A -132.43(13) . . . 2_545 ?
O1A Eu1 Eu2 N2C -68.09(14) . . . . ?
O1B Eu1 Eu2 N2C 86.48(14) . . . . ?
O2C Eu1 Eu2 N2C 155.22(14) 2_645 . . . ?
O1H Eu1 Eu2 N2C -117.44(19) . . . . ?
O1C Eu1 Eu2 N2C 1.28(14) . . . . ?
O4A Eu1 Eu2 N2C -138.0(2) 2_545 . . . ?
N1B Eu1 Eu2 N2C 87.71(14) . . . . ?
N1C Eu1 Eu2 N2C 0.16(14) . . . . ?
O3A Eu1 Eu2 N2C -138.59(13) 2_545 . . . ?
C6A Eu1 Eu2 N2C -138.35(16) 2_545 . . . ?
C1B Eu1 Eu2 N2C 91.35(14) . . . . ?
O1A Eu1 Eu2 N2B -156.24(14) . . . . ?
O1B Eu1 Eu2 N2B -1.67(14) . . . . ?
O2C Eu1 Eu2 N2B 67.07(13) 2_645 . . . ?
O1H Eu1 Eu2 N2B 154.41(19) . . . . ?
O1C Eu1 Eu2 N2B -86.87(14) . . . . ?
O4A Eu1 Eu2 N2B 133.9(2) 2_545 . . . ?
N1B Eu1 Eu2 N2B -0.44(14) . . . . ?
N1C Eu1 Eu2 N2B -87.99(14) . . . . ?
O3A Eu1 Eu2 N2B 133.26(13) 2_545 . . . ?
C6A Eu1 Eu2 N2B 133.50(16) 2_545 . . . ?
C1B Eu1 Eu2 N2B 3.20(13) . . . . ?
O1A Eu1 O1B C1B 144.1(4) . . . . ?
O2C Eu1 O1B C1B -61.3(4) 2_645 . . . ?
O1H Eu1 O1B C1B -151.7(4) . . . . ?
O1C Eu1 O1B C1B 128.7(4) . . . . ?
O4A Eu1 O1B C1B -6.8(5) 2_545 . . . ?
N1B Eu1 O1B C1B 14.6(4) . . . . ?
N1C Eu1 O1B C1B 72.6(4) . . . . ?
O3A Eu1 O1B C1B -82.0(4) 2_545 . . . ?
C6A Eu1 O1B C1B -44.2(5) 2_545 . . . ?
Eu2 Eu1 O1B C1B 15.7(4) . . . . ?
O3C Eu2 O3B C6B -131.3(4) . . . . ?
O4A Eu2 O3B C6B 6.9(5) 2_545 . . . ?
O2H Eu2 O3B C6B 149.5(4) . . . . ?
O4H Eu2 O3B C6B 58.7(4) . . . . ?
O3H Eu2 O3B C6B -148.0(4) . . . . ?
N2A Eu2 O3B C6B 96.7(4) 2_545 . . . ?
N2C Eu2 O3B C6B -73.4(4) . . . . ?
N2B Eu2 O3B C6B -15.1(4) . . . . ?
Eu1 Eu2 O3B C6B -15.9(4) . . . . ?
O1A Eu1 N1B C2B -156.2(3) . . . . ?
O1B Eu1 N1B C2B -11.0(3) . . . . ?
O2C Eu1 N1B C2B 69.0(3) 2_645 . . . ?
O1H Eu1 N1B C2B 18.6(5) . . . . ?
O1C Eu1 N1B C2B -74.3(3) . . . . ?
O4A Eu1 N1B C2B 153.1(3) 2_545 . . . ?
N1C Eu1 N1B C2B -129.3(3) . . . . ?
O3A Eu1 N1B C2B 121.3(3) 2_545 . . . ?
C6A Eu1 N1B C2B 137.3(3) 2_545 . . . ?
C1B Eu1 N1B C2B -5.0(3) . . . . ?
Eu2 Eu1 N1B C2B 170.2(4) . . . . ?
O1A Eu1 N1B N2B 34.5(4) . . . . ?
O1B Eu1 N1B N2B 179.7(4) . . . . ?
O2C Eu1 N1B N2B -100.3(3) 2_645 . . . ?
O1H Eu1 N1B N2B -150.7(3) . . . . ?
O1C Eu1 N1B N2B 116.4(3) . . . . ?
O4A Eu1 N1B N2B -16.2(3) 2_545 . . . ?
N1C Eu1 N1B N2B 61.4(3) . . . . ?
O3A Eu1 N1B N2B -48.0(3) 2_545 . . . ?
C6A Eu1 N1B N2B -32.0(3) 2_545 . . . ?
C1B Eu1 N1B N2B -174.3(4) . . . . ?
Eu2 Eu1 N1B N2B 0.9(3) . . . . ?
C2B N1B N2B C5B -0.9(6) . . . . ?
Eu1 N1B N2B C5B 168.0(3) . . . . ?
C2B N1B N2B Eu2 -170.3(3) . . . . ?
Eu1 N1B N2B Eu2 -1.4(5) . . . . ?
O3C Eu2 N2B C5B 75.4(3) . . . . ?
O4A Eu2 N2B C5B -151.2(3) 2_545 . . . ?
O3B Eu2 N2B C5B 11.8(3) . . . . ?
O2H Eu2 N2B C5B -12.2(4) . . . . ?
O4H Eu2 N2B C5B -70.1(3) . . . . ?
O3H Eu2 N2B C5B 156.1(3) . . . . ?
N2A Eu2 N2B C5B -112.3(3) 2_545 . . . ?
N2C Eu2 N2B C5B 129.5(3) . . . . ?
Eu1 Eu2 N2B C5B -169.0(3) . . . . ?
O3C Eu2 N2B N1B -114.7(3) . . . . ?
O4A Eu2 N2B N1B 18.7(3) 2_545 . . . ?
O3B Eu2 N2B N1B -178.3(4) . . . . ?
O2H Eu2 N2B N1B 157.7(3) . . . . ?
O4H Eu2 N2B N1B 99.8(3) . . . . ?
O3H Eu2 N2B N1B -34.0(4) . . . . ?
N2A Eu2 N2B N1B 57.6(4) 2_545 . . . ?
N2C Eu2 N2B N1B -60.6(3) . . . . ?
Eu1 Eu2 N2B N1B 0.9(3) . . . . ?
N2B N1B C2B C3B 0.9(7) . . . . ?
Eu1 N1B C2B C3B -169.0(4) . . . . ?
N2B N1B C2B C1B 178.4(4) . . . . ?
Eu1 N1B C2B C1B 8.5(5) . . . . ?
N1B C2B C3B C4B -0.4(8) . . . . ?
C1B C2B C3B C4B -177.7(5) . . . . ?
C2B C3B C4B C5B -0.1(8) . . . . ?
Eu1 O1B C1B O2B 163.1(4) . . . . ?
Eu1 O1B C1B C2B -15.7(6) . . . . ?
N1B C2B C1B O1B 2.9(7) . . . . ?
C3B C2B C1B O1B -179.6(5) . . . . ?
N1B C2B C1B O2B -176.1(5) . . . . ?
C3B C2B C1B O2B 1.4(7) . . . . ?
N1B C2B C1B Eu1 -6.3(4) . . . . ?
C3B C2B C1B Eu1 171.2(5) . . . . ?
O1A Eu1 C1B O1B -63.0(6) . . . . ?
O2C Eu1 C1B O1B 112.4(4) 2_645 . . . ?
O1H Eu1 C1B O1B 29.5(4) . . . . ?
O1C Eu1 C1B O1B -48.5(4) . . . . ?
O4A Eu1 C1B O1B 174.5(4) 2_545 . . . ?
N1B Eu1 C1B O1B -162.0(5) . . . . ?
N1C Eu1 C1B O1B -110.8(4) . . . . ?
O3A Eu1 C1B O1B 114.8(4) 2_545 . . . ?
C6A Eu1 C1B O1B 147.0(4) 2_545 . . . ?
Eu2 Eu1 C1B O1B -166.1(4) . . . . ?
O1A Eu1 C1B O2B -103.0(11) . . . . ?
O1B Eu1 C1B O2B -40.0(9) . . . . ?
O2C Eu1 C1B O2B 72.4(11) 2_645 . . . ?
O1H Eu1 C1B O2B -10.5(11) . . . . ?
O1C Eu1 C1B O2B -88.6(11) . . . . ?
O4A Eu1 C1B O2B 134.5(10) 2_545 . . . ?
N1B Eu1 C1B O2B 158.0(11) . . . . ?
N1C Eu1 C1B O2B -150.8(10) . . . . ?
O3A Eu1 C1B O2B 74.8(11) 2_545 . . . ?
C6A Eu1 C1B O2B 107.0(10) 2_545 . . . ?
Eu2 Eu1 C1B O2B 153.9(10) . . . . ?
O1A Eu1 C1B C2B 102.9(4) . . . . ?
O1B Eu1 C1B C2B 165.9(6) . . . . ?
O2C Eu1 C1B C2B -81.7(3) 2_645 . . . ?
O1H Eu1 C1B C2B -164.5(3) . . . . ?
O1C Eu1 C1B C2B 117.4(3) . . . . ?
O4A Eu1 C1B C2B -19.5(3) 2_545 . . . ?
N1B Eu1 C1B C2B 4.0(2) . . . . ?
N1C Eu1 C1B C2B 55.2(3) . . . . ?
O3A Eu1 C1B C2B -79.3(3) 2_545 . . . ?
C6A Eu1 C1B C2B -47.0(3) 2_545 . . . ?
Eu2 Eu1 C1B C2B -0.2(3) . . . . ?
N1B N2B C5B C4B 0.3(7) . . . . ?
Eu2 N2B C5B C4B 170.9(4) . . . . ?
N1B N2B C5B C6B 179.8(4) . . . . ?
Eu2 N2B C5B C6B -9.7(5) . . . . ?
C3B C4B C5B N2B 0.2(8) . . . . ?
C3B C4B C5B C6B -179.3(5) . . . . ?
O1A Eu1 O1C C1C 58.5(4) . . . . ?
O1B Eu1 O1C C1C -130.1(4) . . . . ?
O2C Eu1 O1C C1C -146.6(4) 2_645 . . . ?
O1H Eu1 O1C C1C 136.2(4) . . . . ?
O4A Eu1 O1C C1C 5.6(5) 2_545 . . . ?
N1B Eu1 O1C C1C -72.8(4) . . . . ?
N1C Eu1 O1C C1C -14.2(4) . . . . ?
O3A Eu1 O1C C1C 83.8(4) 2_545 . . . ?
C6A Eu1 O1C C1C 42.4(5) 2_545 . . . ?
C1B Eu1 O1C C1C -116.2(4) . . . . ?
Eu2 Eu1 O1C C1C -15.2(4) . . . . ?
O1B Eu1 O1A C1A 73.5(7) . . . . ?
O2C Eu1 O1A C1A -70.4(6) 2_645 . . . ?
O1H Eu1 O1A C1A 5.3(6) . . . . ?
O1C Eu1 O1A C1A 88.7(6) . . . . ?
O4A Eu1 O1A C1A -127.5(6) 2_545 . . . ?
N1B Eu1 O1A C1A -177.3(5) . . . . ?
N1C Eu1 O1A C1A 155.7(6) . . . . ?
O3A Eu1 O1A C1A -74.6(6) 2_545 . . . ?
C6A Eu1 O1A C1A -101.1(6) 2_545 . . . ?
C1B Eu1 O1A C1A 103.6(6) . . . . ?
Eu2 Eu1 O1A C1A -149.8(6) . . . . ?
Eu1 O1A C1A O2A 0.3(11) . . . . ?
Eu1 O1A C1A C2A -176.9(4) . . . . ?
N1A C2A C1A O2A -3.2(8) . . . . ?
C3A C2A C1A O2A 178.8(6) . . . . ?
N1A C2A C1A O1A 174.3(5) . . . . ?
C3A C2A C1A O1A -3.8(8) . . . . ?
O4A Eu2 O3C C6C -10.8(5) 2_545 . . . ?
O3B Eu2 O3C C6C 124.7(5) . . . . ?
O2H Eu2 O3C C6C -152.2(5) . . . . ?
O4H Eu2 O3C C6C 142.3(4) . . . . ?
O3H Eu2 O3C C6C -64.9(4) . . . . ?
N2A Eu2 O3C C6C -102.6(4) 2_545 . . . ?
N2C Eu2 O3C C6C 11.3(4) . . . . ?
N2B Eu2 O3C C6C 68.8(5) . . . . ?
Eu1 Eu2 O3C C6C 11.6(5) . . . . ?
Eu2 O3C C6C O4C 170.3(5) . . . . ?
Eu2 O3C C6C C5C -9.5(7) . . . . ?
O4C C6C C5C N2C 177.0(5) . . . . ?
O3C C6C C5C N2C -3.2(7) . . . . ?
O4C C6C C5C C4C -3.5(8) . . . . ?
O3C C6C C5C C4C 176.3(5) . . . . ?
Eu1 O2C C1C O1C -40.1(14) 2_655 . . . ?
Eu1 O2C C1C C2C 141.0(9) 2_655 . . . ?
Eu1 O1C C1C O2C -164.4(4) . . . . ?
Eu1 O1C C1C C2C 14.4(6) . . . . ?
N1C C2C C1C O2C 178.2(4) . . . . ?
C3C C2C C1C O2C 0.1(7) . . . . ?
N1C C2C C1C O1C -0.8(7) . . . . ?
C3C C2C C1C O1C -178.9(5) . . . . ?
C4C C5C N2C N1C 2.2(8) . . . . ?
C6C C5C N2C N1C -178.3(4) . . . . ?
C4C C5C N2C Eu2 -167.9(4) . . . . ?
C6C C5C N2C Eu2 11.6(5) . . . . ?
O3C Eu2 N2C C5C -11.3(3) . . . . ?
O4A Eu2 N2C C5C 152.7(4) 2_545 . . . ?
O3B Eu2 N2C C5C -76.5(3) . . . . ?
O2H Eu2 N2C C5C 13.1(4) . . . . ?
O4H Eu2 N2C C5C -156.3(3) . . . . ?
O3H Eu2 N2C C5C 68.7(3) . . . . ?
N2A Eu2 N2C C5C 112.3(3) 2_545 . . . ?
N2B Eu2 N2C C5C -130.7(4) . . . . ?
Eu1 Eu2 N2C C5C 169.1(4) . . . . ?
O3C Eu2 N2C N1C 179.3(4) . . . . ?
O4A Eu2 N2C N1C -16.6(3) 2_545 . . . ?
O3B Eu2 N2C N1C 114.1(3) . . . . ?
O2H Eu2 N2C N1C -156.3(3) . . . . ?
O4H Eu2 N2C N1C 34.3(4) . . . . ?
O3H Eu2 N2C N1C -100.6(3) . . . . ?
N2A Eu2 N2C N1C -57.0(4) 2_545 . . . ?
N2B Eu2 N2C N1C 60.0(3) . . . . ?
Eu1 Eu2 N2C N1C -0.3(3) . . . . ?
C3C C2C N1C N2C -1.9(7) . . . . ?
C1C C2C N1C N2C 180.0(4) . . . . ?
C3C C2C N1C Eu1 167.5(4) . . . . ?
C1C C2C N1C Eu1 -10.6(5) . . . . ?
C5C N2C N1C C2C -0.1(6) . . . . ?
Eu2 N2C N1C C2C 168.8(3) . . . . ?
C5C N2C N1C Eu1 -168.4(3) . . . . ?
Eu2 N2C N1C Eu1 0.5(5) . . . . ?
O1A Eu1 N1C C2C -72.0(3) . . . . ?
O1B Eu1 N1C C2C 74.2(3) . . . . ?
O2C Eu1 N1C C2C 153.8(3) 2_645 . . . ?
O1H Eu1 N1C C2C -30.4(4) . . . . ?
O1C Eu1 N1C C2C 12.0(3) . . . . ?
O4A Eu1 N1C C2C -153.3(3) 2_545 . . . ?
N1B Eu1 N1C C2C 128.9(3) . . . . ?
O3A Eu1 N1C C2C -124.8(3) 2_545 . . . ?
C6A Eu1 N1C C2C -139.1(3) 2_545 . . . ?
C1B Eu1 N1C C2C 91.4(3) . . . . ?
Eu2 Eu1 N1C C2C -169.1(4) . . . . ?
O1A Eu1 N1C N2C 96.8(3) . . . . ?
O1B Eu1 N1C N2C -116.9(3) . . . . ?
O2C Eu1 N1C N2C -37.3(4) 2_645 . . . ?
O1H Eu1 N1C N2C 138.4(3) . . . . ?
O1C Eu1 N1C N2C -179.2(4) . . . . ?
O4A Eu1 N1C N2C 15.6(3) 2_545 . . . ?
N1B Eu1 N1C N2C -62.3(3) . . . . ?
O3A Eu1 N1C N2C 44.1(4) 2_545 . . . ?
C6A Eu1 N1C N2C 29.7(3) 2_545 . . . ?
C1B Eu1 N1C N2C -99.8(3) . . . . ?
Eu2 Eu1 N1C N2C -0.3(3) . . . . ?
C3A C2A N1A N2A 3.8(8) . . . . ?
C1A C2A N1A N2A -174.2(4) . . . . ?
C2A N1A N2A C5A -0.8(7) . . . . ?
C2A N1A N2A Eu2 180.0(4) . . . 2 ?
N1A N2A C5A C4A -2.4(8) . . . . ?
Eu2 N2A C5A C4A 176.8(4) 2 . . . ?
N1A N2A C5A C6A 176.7(4) . . . . ?
Eu2 N2A C5A C6A -4.1(5) 2 . . . ?
N1C C2C C3C C4C 1.9(9) . . . . ?
C1C C2C C3C C4C 180.0(5) . . . . ?
C2C C3C C4C C5C 0.0(9) . . . . ?
N2C C5C C4C C3C -2.1(9) . . . . ?
C6C C5C C4C C3C 178.5(5) . . . . ?
N1A C2A C3A C4A -3.5(9) . . . . ?
C1A C2A C3A C4A 174.4(5) . . . . ?
C2A C3A C4A C5A 0.3(9) . . . . ?
N2A C5A C4A C3A 2.6(8) . . . . ?
C6A C5A C4A C3A -176.4(5) . . . . ?
N2A C5A C6A O3A -177.2(5) . . . . ?
C4A C5A C6A O3A 1.9(8) . . . . ?
N2A C5A C6A O4A 1.9(6) . . . . ?
C4A C5A C6A O4A -179.0(5) . . . . ?
N2A C5A C6A Eu1 -5(3) . . . 2 ?
C4A C5A C6A Eu1 174(2) . . . 2 ?
O4A C6A O3A Eu1 -0.2(5) . . . 2 ?
C5A C6A O3A Eu1 178.8(4) . . . 2 ?
Eu2 O3B C6B O4B -166.3(4) . . . . ?
Eu2 O3B C6B C5B 16.0(6) . . . . ?
N2B C5B C6B O4B -179.8(4) . . . . ?
C4B C5B C6B O4B -0.4(7) . . . . ?
N2B C5B C6B O3B -1.9(6) . . . . ?
C4B C5B C6B O3B 177.6(5) . . . . ?
O3A C6A O4A Eu2 -179.2(3) . . . 2 ?
C5A C6A O4A Eu2 1.8(6) . . . 2 ?
Eu1 C6A O4A Eu2 -179.4(4) 2 . . 2 ?
O3A C6A O4A Eu1 0.2(5) . . . 2 ?
C5A C6A O4A Eu1 -178.8(4) . . . 2 ?
